data_7228982
loop_
_publ_author_name
'Tang, Yun-Zhi'
'Liu, Yi'
'Gao, Ji-Xing'
'Wang, Chang-Feng'
'Wang, Bin'
'Tan, Yu-Hui'
'Wen, He-Rui'

_publ_section_title
;
 Reversible structural phase transition, ferroelectric and switchable
 dielectric properties of an adduct molecule of hexamethylenetetramine
 ferrocene carboxylic acid
;
_journal_issue 66
_journal_name_full 'RSC Adv.'
_journal_page_first 41369
_journal_paper_doi 10.1039/C7RA06429B
_journal_volume 7
_journal_year 2017
_chemical_formula_sum 'C17 H22 Fe N4 O2'
_chemical_formula_weight 370.23
_chemical_name_systematic
; 
 ? 
;
_space_group_IT_number 29
_symmetry_cell_setting orthorhombic
_symmetry_space_group_name_Hall 'P 2c -2ac'
_symmetry_space_group_name_H-M 'P c a 21'
_atom_sites_solution_hydrogens geom
_atom_sites_solution_primary direct
_atom_sites_solution_secondary difmap
_audit_creation_method SHELXL-97
_audit_update_record
;
2017-05-07 deposited with the CCDC.
2017-08-09 downloaded from the CCDC.
;
_cell_angle_alpha 90.00
_cell_angle_beta 90.00
_cell_angle_gamma 90.00
_cell_formula_units_Z 8
_cell_length_a 22.958(2)
_cell_length_b 7.0548(6)
_cell_length_c 19.5831(17)
_cell_measurement_reflns_used 9882
_cell_measurement_temperature 110(2)
_cell_measurement_theta_max 56.517
_cell_measurement_theta_min 6.036
_cell_volume 3171.8(5)
_computing_cell_refinement 'Bruker SMART'
_computing_data_collection 'Bruker SMART'
_computing_data_reduction 'Bruker SAINT'
_computing_molecular_graphics 'Bruker SHELXTL'
_computing_publication_material 'Bruker SHELXTL'
_computing_structure_refinement 'SHELXL-97 (Sheldrick, 1997)'
_computing_structure_solution 'SHELXS-97 (Sheldrick, 1990)'
_diffrn_ambient_temperature 110(2)
_diffrn_measured_fraction_theta_full 0.998
_diffrn_measured_fraction_theta_max 0.998
_diffrn_measurement_device_type 'CCD area detector'
_diffrn_radiation_monochromator graphite
_diffrn_radiation_source 'fine-focus sealed tube'
_diffrn_radiation_type MoK\a
_diffrn_radiation_wavelength 0.71073
_diffrn_reflns_av_R_equivalents 0.0425
_diffrn_reflns_av_sigmaI/netI 0.0426
_diffrn_reflns_limit_h_max 28
_diffrn_reflns_limit_h_min -28
_diffrn_reflns_limit_k_max 8
_diffrn_reflns_limit_k_min -8
_diffrn_reflns_limit_l_max 19
_diffrn_reflns_limit_l_min -24
_diffrn_reflns_number 18617
_diffrn_reflns_theta_full 26.00
_diffrn_reflns_theta_max 26.00
_diffrn_reflns_theta_min 3.02
_exptl_absorpt_coefficient_mu 0.969
_exptl_absorpt_correction_T_max 0.9818
_exptl_absorpt_correction_T_min 0.9724
_exptl_absorpt_correction_type multi-scan
_exptl_absorpt_process_details '(North et al., 1968)'
_exptl_crystal_colour yellow
_exptl_crystal_density_diffrn 1.551
_exptl_crystal_density_method 'not measured'
_exptl_crystal_description block
_exptl_crystal_F_000 1552
_exptl_crystal_size_max 0.03
_exptl_crystal_size_mid 0.03
_exptl_crystal_size_min 0.02
_refine_diff_density_max 0.525
_refine_diff_density_min -0.247
_refine_diff_density_rms 0.083
_refine_ls_abs_structure_details 'Flack H D (1983), Acta Cryst. A39, 876-881'
_refine_ls_abs_structure_Flack 0.497(15)
_refine_ls_extinction_method none
_refine_ls_goodness_of_fit_ref 1.064
_refine_ls_hydrogen_treatment mixed
_refine_ls_matrix_type full
_refine_ls_number_parameters 436
_refine_ls_number_reflns 5145
_refine_ls_number_restraints 1
_refine_ls_restrained_S_all 1.064
_refine_ls_R_factor_all 0.0354
_refine_ls_R_factor_gt 0.0335
_refine_ls_shift/su_max 0.001
_refine_ls_shift/su_mean 0.000
_refine_ls_structure_factor_coef Fsqd
_refine_ls_weighting_details 'calc w=1/[\s^2^(Fo^2^)+(0.0373P)^2^+2.1052P] where P=(Fo^2^+2Fc^2^)/3'
_refine_ls_weighting_scheme calc
_refine_ls_wR_factor_gt 0.0767
_refine_ls_wR_factor_ref 0.0777
_reflns_number_gt 4958
_reflns_number_total 5145
_reflns_threshold_expression >2sigma(I)
_cod_data_source_file c7ra06429b2.cif
_cod_data_source_block a_CCDC1
_cod_depositor_comments
;
The following automatic conversions were performed:

'_symmetry_cell_setting' value 'Orthorhombic' changed to
'orthorhombic' according to
/home/data/users/saulius/crontab/automatic-downloads/rss-feeds/RSC/lib/dictionaries/cif_core.dic
dictionary named 'cif_core.dic' version 2.4.2 from 2011-04-26.

Automatic conversion script
Id: cif_fix_values 4973 2017-02-22 13:04:09Z antanas 

2017-10-27
Z value and formula fixed to values more according to usual
chemical conventions.                 miguel
;
_cod_original_formula_sum 'C34 H44 Fe2 N8 O4'
_cod_original_formula_weight 740.47
_cod_original_formula_units_Z 4
_cod_original_sg_symbol_H-M Pca21
_cod_database_code 7228982

loop_
_symmetry_equiv_pos_as_xyz
'x, y, z'
'-x, -y, z+1/2'
'-x+1/2, y, z+1/2'
'x+1/2, -y, z'

loop_
_atom_site_label
_atom_site_type_symbol
_atom_site_fract_x
_atom_site_fract_y
_atom_site_fract_z
_atom_site_U_iso_or_equiv
_atom_site_adp_type
_atom_site_occupancy
_atom_site_symmetry_multiplicity
_atom_site_calc_flag
_atom_site_refinement_flags
Fe1 Fe 0.508017(17) 0.41697(5) 0.52394(2) 0.01064(10) Uani 1 1 d .
Fe2 Fe 0.974721(17) 0.89008(5) 0.25605(2) 0.01096(10) Uani 1 1 d .
C1 C 0.39183(13) 0.6151(4) 0.48349(19) 0.0161(7) Uani 1 1 d .
C2 C 0.42151(12) 0.4401(4) 0.50662(16) 0.0117(7) Uani 1 1 d .
C3 C 0.44544(13) 0.2951(4) 0.46435(17) 0.0161(7) Uani 1 1 d .
H3 H 0.4448 0.2916 0.4133 0.019 Uiso 1 1 calc R
C4 C 0.46996(13) 0.1564(4) 0.50796(19) 0.0207(8) Uani 1 1 d .
H4 H 0.4907 0.0391 0.4928 0.025 Uiso 1 1 calc R
C5 C 0.46168(13) 0.2138(4) 0.57645(18) 0.0176(7) Uani 1 1 d .
H5 H 0.4752 0.1440 0.6179 0.021 Uiso 1 1 calc R
C6 C 0.43165(13) 0.3884(4) 0.57589(18) 0.0148(7) Uani 1 1 d .
H6 H 0.4196 0.4630 0.6170 0.018 Uiso 1 1 calc R
C7 C 0.57914(13) 0.4865(5) 0.46524(18) 0.0189(7) Uani 1 1 d .
H7 H 0.5865 0.4433 0.4174 0.023 Uiso 1 1 calc R
C8 C 0.59712(12) 0.3913(4) 0.5255(2) 0.0196(7) Uani 1 1 d .
H8 H 0.6196 0.2700 0.5276 0.024 Uiso 1 1 calc R
C9 C 0.57743(13) 0.4990(5) 0.58216(17) 0.0174(7) Uani 1 1 d .
H9 H 0.5837 0.4668 0.6313 0.021 Uiso 1 1 calc R
C10 C 0.54673(14) 0.6600(4) 0.55701(18) 0.0151(7) Uani 1 1 d .
H10 H 0.5280 0.7611 0.5853 0.018 Uiso 1 1 calc R
C11 C 0.54815(13) 0.6525(5) 0.48467(19) 0.0175(7) Uani 1 1 d .
H11 H 0.5302 0.7469 0.4529 0.021 Uiso 1 1 calc R
C12 C 1.08955(13) 1.1263(4) 0.27470(16) 0.0136(7) Uani 1 1 d .
C13 C 1.06170(13) 0.9372(4) 0.26833(16) 0.0116(7) Uani 1 1 d .
C14 C 1.03869(13) 0.8329(4) 0.32505(17) 0.0143(6) Uani 1 1 d .
H14 H 1.0393 0.8733 0.3740 0.017 Uiso 1 1 calc R
C15 C 1.01582(13) 0.6598(4) 0.29933(19) 0.0155(7) Uani 1 1 d .
H15 H 0.9966 0.5586 0.3271 0.019 Uiso 1 1 calc R
C16 C 1.02304(12) 0.6576(4) 0.22758(18) 0.0145(7) Uani 1 1 d .
H16 H 1.0100 0.5545 0.1961 0.017 Uiso 1 1 calc R
C17 C 1.05166(12) 0.8288(4) 0.20776(17) 0.0120(6) Uani 1 1 d .
H17 H 1.0626 0.8661 0.1602 0.014 Uiso 1 1 calc R
C18 C 0.92129(13) 1.0353(5) 0.19044(18) 0.0179(7) Uani 1 1 d .
H18 H 0.9303 1.0689 0.1420 0.021 Uiso 1 1 calc R
C19 C 0.93455(13) 1.1472(4) 0.2493(2) 0.0231(8) Uani 1 1 d .
H19 H 0.9545 1.2732 0.2490 0.028 Uiso 1 1 calc R
C20 C 0.91461(14) 1.0500(5) 0.30788(19) 0.0213(8) Uani 1 1 d .
H20 H 0.9176 1.0944 0.3562 0.026 Uiso 1 1 calc R
C21 C 0.88904(14) 0.8757(5) 0.28492(19) 0.0178(7) Uani 1 1 d .
H21 H 0.8714 0.7760 0.3147 0.021 Uiso 1 1 calc R
C22 C 0.89324(13) 0.8689(4) 0.21306(19) 0.0154(7) Uani 1 1 d .
H22 H 0.8793 0.7631 0.1833 0.018 Uiso 1 1 calc R
C23 C 0.23410(13) 0.8319(4) 0.2469(2) 0.0200(7) Uani 1 1 d .
H23A H 0.1974 0.9054 0.2456 0.024 Uiso 1 1 calc R
H23B H 0.2666 0.9229 0.2520 0.024 Uiso 1 1 calc R
C24 C 0.29522(13) 0.6201(4) 0.18581(19) 0.0178(7) Uani 1 1 d .
H24A H 0.3002 0.5485 0.1427 0.021 Uiso 1 1 calc R
H24B H 0.3285 0.7086 0.1902 0.021 Uiso 1 1 calc R
C25 C 0.24687(13) 0.3578(4) 0.23597(19) 0.0176(7) Uani 1 1 d .
H25A H 0.2467 0.2679 0.2748 0.021 Uiso 1 1 calc R
H25B H 0.2515 0.2836 0.1934 0.021 Uiso 1 1 calc R
C26 C 0.28833(15) 0.5957(5) 0.3067(2) 0.0199(7) Uani 1 1 d .
H26A H 0.3215 0.6841 0.3125 0.024 Uiso 1 1 calc R
H26B H 0.2884 0.5074 0.3460 0.024 Uiso 1 1 calc R
C27 C 0.18487(14) 0.5712(5) 0.29795(18) 0.0188(7) Uani 1 1 d .
H27A H 0.1476 0.6419 0.2976 0.023 Uiso 1 1 calc R
H27B H 0.1841 0.4828 0.3372 0.023 Uiso 1 1 calc R
C28 C 0.19260(13) 0.5953(4) 0.17607(17) 0.0167(7) Uani 1 1 d .
H28A H 0.1969 0.5232 0.1330 0.020 Uiso 1 1 calc R
H28B H 0.1555 0.6665 0.1737 0.020 Uiso 1 1 calc R
C29 C 0.29920(14) 0.0818(5) 0.43534(18) 0.0201(7) Uani 1 1 d .
H29A H 0.3347 0.1613 0.4333 0.024 Uiso 1 1 calc R
H29B H 0.3007 -0.0091 0.3968 0.024 Uiso 1 1 calc R
C30 C 0.19541(13) 0.0812(4) 0.43109(18) 0.0175(7) Uani 1 1 d .
H30A H 0.1602 0.1612 0.4260 0.021 Uiso 1 1 calc R
H30B H 0.1961 -0.0100 0.3927 0.021 Uiso 1 1 calc R
C31 C 0.24580(15) 0.3330(4) 0.48536(19) 0.0218(8) Uani 1 1 d .
H31A H 0.2108 0.4143 0.4810 0.026 Uiso 1 1 calc R
H31B H 0.2805 0.4162 0.4838 0.026 Uiso 1 1 calc R
C32 C 0.19207(15) 0.1133(5) 0.55212(19) 0.0207(7) Uani 1 1 d .
H32A H 0.1901 0.0440 0.5960 0.025 Uiso 1 1 calc R
H32B H 0.1569 0.1938 0.5486 0.025 Uiso 1 1 calc R
C33 C 0.24447(15) -0.1404(4) 0.5020(2) 0.0188(7) Uani 1 1 d .
H33A H 0.2454 -0.2328 0.4640 0.023 Uiso 1 1 calc R
H33B H 0.2429 -0.2125 0.5453 0.023 Uiso 1 1 calc R
C34 C 0.29548(14) 0.1142(5) 0.55753(19) 0.0193(7) Uani 1 1 d .
H34A H 0.2943 0.0452 0.6015 0.023 Uiso 1 1 calc R
H34B H 0.3309 0.1941 0.5572 0.023 Uiso 1 1 calc R
N1 N 0.24091(11) 0.7297(4) 0.18219(15) 0.0166(6) Uani 1 1 d .
N2 N 0.29619(10) 0.4872(3) 0.24324(15) 0.0160(6) Uani 1 1 d .
N3 N 0.19012(10) 0.4612(3) 0.23392(13) 0.0138(5) Uani 1 1 d .
N4 N 0.23309(11) 0.7049(4) 0.30659(15) 0.0168(6) Uani 1 1 d .
N5 N 0.24784(11) 0.2024(4) 0.42793(15) 0.0183(6) Uani 1 1 d .
N6 N 0.24408(12) 0.2351(4) 0.55193(16) 0.0202(6) Uani 1 1 d .
N7 N 0.19211(11) -0.0234(4) 0.49598(15) 0.0164(6) Uani 1 1 d .
N8 N 0.29852(11) -0.0244(4) 0.50058(14) 0.0167(6) Uani 1 1 d .
O1 O 0.38018(11) 0.6418(4) 0.42311(13) 0.0274(6) Uani 1 1 d .
O2 O 0.37891(9) 0.7313(3) 0.53274(13) 0.0247(5) Uani 1 1 d .
H2 H 0.3557 0.8142 0.5183 0.037 Uiso 1 1 calc R
O3 O 1.08994(10) 1.2151(3) 0.32736(12) 0.0215(5) Uani 1 1 d .
O4 O 1.11558(10) 1.1801(3) 0.21735(12) 0.0189(5) Uani 1 1 d .
H4A H 1.1337 1.2817 0.2241 0.028 Uiso 1 1 calc R

loop_
_atom_site_aniso_label
_atom_site_aniso_U_11
_atom_site_aniso_U_22
_atom_site_aniso_U_33
_atom_site_aniso_U_23
_atom_site_aniso_U_13
_atom_site_aniso_U_12
Fe1 0.00693(18) 0.01215(18) 0.0128(2) 0.00053(19) 0.00034(19) 0.00002(14)
Fe2 0.00872(19) 0.01257(18) 0.0116(2) -0.0004(2) 0.00132(19) 0.00078(15)
C1 0.0089(14) 0.0212(16) 0.0182(19) 0.0028(14) 0.0001(13) -0.0035(11)
C2 0.0046(12) 0.0166(14) 0.0140(19) 0.0014(12) -0.0006(11) -0.0010(11)
C3 0.0124(14) 0.0200(16) 0.0159(18) -0.0054(14) 0.0016(12) -0.0061(12)
C4 0.0133(14) 0.0145(14) 0.034(2) -0.0024(14) 0.0014(14) -0.0036(11)
C5 0.0081(14) 0.0185(15) 0.0261(19) 0.0104(14) -0.0010(13) -0.0030(12)
C6 0.0089(14) 0.0215(16) 0.0140(17) 0.0001(13) 0.0029(12) -0.0033(12)
C7 0.0146(15) 0.0242(17) 0.0179(18) -0.0081(15) 0.0064(13) -0.0079(13)
C8 0.0070(13) 0.0211(16) 0.031(2) -0.0051(17) 0.0015(16) -0.0003(10)
C9 0.0094(15) 0.0266(17) 0.0161(17) 0.0002(15) -0.0025(12) -0.0050(13)
C10 0.0119(15) 0.0139(15) 0.0194(17) -0.0020(14) -0.0007(13) -0.0056(12)
C11 0.0109(14) 0.0195(16) 0.0220(19) 0.0006(15) -0.0011(14) -0.0051(12)
C12 0.0095(14) 0.0163(14) 0.0149(18) 0.0021(13) -0.0031(12) 0.0029(11)
C13 0.0092(14) 0.0137(13) 0.0120(18) -0.0017(13) -0.0002(12) 0.0037(10)
C14 0.0120(14) 0.0191(15) 0.0118(16) 0.0011(13) -0.0008(12) 0.0023(12)
C15 0.0152(14) 0.0144(14) 0.0168(18) 0.0049(14) 0.0014(13) 0.0047(12)
C16 0.0119(14) 0.0136(14) 0.0180(17) -0.0003(13) 0.0030(12) 0.0005(11)
C17 0.0050(13) 0.0173(14) 0.0138(16) 0.0059(13) 0.0009(11) 0.0045(11)
C18 0.0108(14) 0.0226(16) 0.0202(18) 0.0034(14) 0.0002(12) 0.0053(12)
C19 0.0140(13) 0.0150(14) 0.040(2) 0.0011(17) -0.0032(17) 0.0037(11)
C20 0.0124(15) 0.0295(18) 0.022(2) -0.0116(16) 0.0000(14) 0.0051(14)
C21 0.0104(15) 0.0228(16) 0.0203(19) -0.0028(15) -0.0008(13) 0.0008(12)
C22 0.0066(13) 0.0196(15) 0.0199(18) -0.0015(14) 0.0000(12) 0.0028(12)
C23 0.0224(15) 0.0138(14) 0.024(2) -0.0010(15) -0.0023(14) 0.0008(11)
C24 0.0117(14) 0.0212(16) 0.0205(18) -0.0018(14) 0.0021(13) -0.0033(12)
C25 0.0194(15) 0.0112(13) 0.022(2) -0.0037(13) -0.0007(13) 0.0041(13)
C26 0.0180(16) 0.0209(16) 0.0209(19) -0.0002(15) -0.0033(14) -0.0020(13)
C27 0.0152(15) 0.0226(16) 0.0187(18) -0.0008(15) 0.0029(14) -0.0019(13)
C28 0.0130(14) 0.0208(16) 0.0162(18) 0.0018(13) -0.0019(12) -0.0026(12)
C29 0.0169(16) 0.0261(17) 0.0173(18) -0.0004(15) 0.0054(13) -0.0016(13)
C30 0.0139(15) 0.0189(15) 0.0197(18) -0.0007(14) -0.0044(13) 0.0007(12)
C31 0.0191(15) 0.0145(14) 0.032(2) 0.0035(14) -0.0052(15) -0.0018(13)
C32 0.0159(17) 0.0278(18) 0.0184(19) -0.0009(15) 0.0039(14) 0.0036(13)
C33 0.0197(16) 0.0109(13) 0.0257(19) 0.0018(14) 0.0010(13) -0.0016(13)
C34 0.0155(16) 0.0244(17) 0.0181(19) 0.0017(15) -0.0048(14) 0.0002(13)
N1 0.0154(13) 0.0176(13) 0.0169(15) 0.0040(12) 0.0001(11) -0.0010(10)
N2 0.0119(11) 0.0150(12) 0.0210(16) -0.0017(12) -0.0027(11) 0.0022(10)
N3 0.0112(12) 0.0139(12) 0.0164(15) -0.0001(11) 0.0001(10) -0.0027(10)
N4 0.0197(13) 0.0159(13) 0.0148(15) -0.0018(11) 0.0005(11) -0.0033(10)
N5 0.0199(13) 0.0197(13) 0.0153(15) 0.0044(12) -0.0005(11) 0.0005(11)
N6 0.0215(14) 0.0199(13) 0.0191(15) -0.0067(12) -0.0004(11) 0.0034(11)
N7 0.0113(12) 0.0176(13) 0.0203(15) 0.0023(12) -0.0010(10) -0.0025(10)
N8 0.0130(12) 0.0168(13) 0.0204(16) 0.0008(11) 0.0014(10) 0.0040(10)
O1 0.0313(13) 0.0341(13) 0.0170(14) 0.0104(11) -0.0090(11) 0.0011(11)
O2 0.0245(12) 0.0262(12) 0.0235(14) 0.0017(11) -0.0010(10) 0.0139(9)
O3 0.0252(12) 0.0232(12) 0.0160(13) -0.0041(10) -0.0011(10) -0.0064(10)
O4 0.0221(11) 0.0219(11) 0.0128(12) 0.0008(10) -0.0004(9) -0.0101(9)

loop_
_atom_type_symbol
_atom_type_description
_atom_type_scat_dispersion_real
_atom_type_scat_dispersion_imag
_atom_type_scat_source
C C 0.0033 0.0016 'International Tables Vol C Tables 4.2.6.8 and 6.1.1.4'
H H 0.0000 0.0000 'International Tables Vol C Tables 4.2.6.8 and 6.1.1.4'
Fe Fe 0.3463 0.8444 'International Tables Vol C Tables 4.2.6.8 and 6.1.1.4'
N N 0.0061 0.0033 'International Tables Vol C Tables 4.2.6.8 and 6.1.1.4'
O O 0.0106 0.0060 'International Tables Vol C Tables 4.2.6.8 and 6.1.1.4'

loop_
_geom_angle_atom_site_label_1
_geom_angle_atom_site_label_2
_geom_angle_atom_site_label_3
_geom_angle
C2 Fe1 C10 114.47(13)
C2 Fe1 C6 41.07(13)
C10 Fe1 C6 107.46(13)
C2 Fe1 C3 41.10(12)
C10 Fe1 C3 147.54(14)
C6 Fe1 C3 68.78(13)
C2 Fe1 C9 146.83(13)
C10 Fe1 C9 40.87(13)
C6 Fe1 C9 114.87(14)
C3 Fe1 C9 170.92(13)
C2 Fe1 C11 108.26(13)
C10 Fe1 C11 40.61(13)
C6 Fe1 C11 130.87(13)
C3 Fe1 C11 116.33(14)
C9 Fe1 C11 68.24(14)
C2 Fe1 C8 171.17(16)
C10 Fe1 C8 68.59(12)
C6 Fe1 C8 147.28(16)
C3 Fe1 C8 132.24(15)
C9 Fe1 C8 40.54(14)
C11 Fe1 C8 68.24(13)
C2 Fe1 C7 131.86(13)
C10 Fe1 C7 68.32(13)
C6 Fe1 C7 170.49(14)
C3 Fe1 C7 109.87(13)
C9 Fe1 C7 67.98(12)
C11 Fe1 C7 40.54(13)
C8 Fe1 C7 40.38(15)
C2 Fe1 C4 68.26(12)
C10 Fe1 C4 170.01(15)
C6 Fe1 C4 67.82(13)
C3 Fe1 C4 40.38(13)
C9 Fe1 C4 131.96(14)
C11 Fe1 C4 149.02(15)
C8 Fe1 C4 110.25(12)
C7 Fe1 C4 117.70(13)
C2 Fe1 C5 68.43(12)
C10 Fe1 C5 130.71(14)
C6 Fe1 C5 40.31(12)
C3 Fe1 C5 68.20(13)
C9 Fe1 C5 108.74(13)
C11 Fe1 C5 169.56(14)
C8 Fe1 C5 116.47(13)
C7 Fe1 C5 148.77(13)
C4 Fe1 C5 40.15(14)
C14 Fe2 C13 41.20(12)
C14 Fe2 C19 123.08(14)
C13 Fe2 C19 107.79(12)
C14 Fe2 C21 119.96(14)
C13 Fe2 C21 156.31(13)
C19 Fe2 C21 68.16(13)
C14 Fe2 C17 69.07(13)
C13 Fe2 C17 40.95(12)
C19 Fe2 C17 123.18(13)
C21 Fe2 C17 160.75(13)
C14 Fe2 C18 161.15(13)
C13 Fe2 C18 125.34(13)
C19 Fe2 C18 40.91(15)
C21 Fe2 C18 67.88(14)
C17 Fe2 C18 109.38(13)
C14 Fe2 C20 105.42(14)
C13 Fe2 C20 120.73(13)
C19 Fe2 C20 40.43(15)
C21 Fe2 C20 40.96(14)
C17 Fe2 C20 157.54(13)
C18 Fe2 C20 68.46(13)
C14 Fe2 C22 155.95(13)
C13 Fe2 C22 161.99(13)
C19 Fe2 C22 68.07(13)
C21 Fe2 C22 40.21(13)
C17 Fe2 C22 125.42(14)
C18 Fe2 C22 40.16(13)
C20 Fe2 C22 68.32(13)
C14 Fe2 C16 68.46(13)
C13 Fe2 C16 68.52(11)
C19 Fe2 C16 159.30(16)
C21 Fe2 C16 123.57(13)
C17 Fe2 C16 40.71(12)
C18 Fe2 C16 123.44(14)
C20 Fe2 C16 159.30(14)
C22 Fe2 C16 108.76(13)
C14 Fe2 C15 40.59(13)
C13 Fe2 C15 68.39(12)
C19 Fe2 C15 159.23(16)
C21 Fe2 C15 106.67(13)
C17 Fe2 C15 68.22(12)
C18 Fe2 C15 157.71(14)
C20 Fe2 C15 122.55(15)
C22 Fe2 C15 121.83(13)
C16 Fe2 C15 40.19(13)
O1 C1 O2 124.6(3)
O1 C1 C2 121.5(3)
O2 C1 C2 113.8(3)
C6 C2 C3 107.8(3)
C6 C2 C1 125.5(3)
C3 C2 C1 126.7(3)
C6 C2 Fe1 70.05(17)
C3 C2 Fe1 70.18(17)
C1 C2 Fe1 124.8(2)
C4 C3 C2 107.4(3)
C4 C3 Fe1 70.50(18)
C2 C3 Fe1 68.72(17)
C4 C3 H3 126.3
C2 C3 H3 126.3
Fe1 C3 H3 126.3
C5 C4 C3 108.7(3)
C5 C4 Fe1 69.96(18)
C3 C4 Fe1 69.13(17)
C5 C4 H4 125.6
C3 C4 H4 125.6
Fe1 C4 H4 125.6
C6 C5 C4 108.0(3)
C6 C5 Fe1 68.98(18)
C4 C5 Fe1 69.89(18)
C6 C5 H5 126.0
C4 C5 H5 126.0
Fe1 C5 H5 126.0
C5 C6 C2 108.1(3)
C5 C6 Fe1 70.72(18)
C2 C6 Fe1 68.88(18)
C5 C6 H6 126.0
C2 C6 H6 126.0
Fe1 C6 H6 126.0
C8 C7 C11 108.2(3)
C8 C7 Fe1 69.73(18)
C11 C7 Fe1 69.49(18)
C8 C7 H7 125.9
C11 C7 H7 125.9
Fe1 C7 H7 125.9
C7 C8 C9 107.7(3)
C7 C8 Fe1 69.90(17)
C9 C8 Fe1 69.32(17)
C7 C8 H8 126.1
C9 C8 H8 126.1
Fe1 C8 H8 126.1
C8 C9 C10 108.3(3)
C8 C9 Fe1 70.14(18)
C10 C9 Fe1 69.32(18)
C8 C9 H9 125.9
C10 C9 H9 125.9
Fe1 C9 H9 125.9
C11 C10 C9 107.7(3)
C11 C10 Fe1 70.20(19)
C9 C10 Fe1 69.81(18)
C11 C10 H10 126.1
C9 C10 H10 126.1
Fe1 C10 H10 126.1
C10 C11 C7 108.0(3)
C10 C11 Fe1 69.2(2)
C7 C11 Fe1 69.97(18)
C10 C11 H11 126.0
C7 C11 H11 126.0
Fe1 C11 H11 126.0
O3 C12 O4 124.9(3)
O3 C12 C13 122.8(3)
O4 C12 C13 112.3(3)
C17 C13 C14 108.0(2)
C17 C13 C12 128.3(3)
C14 C13 C12 123.7(3)
C17 C13 Fe2 69.93(16)
C14 C13 Fe2 69.31(17)
C12 C13 Fe2 125.3(2)
C15 C14 C13 107.6(3)
C15 C14 Fe2 70.66(18)
C13 C14 Fe2 69.50(17)
C15 C14 H14 126.2
C13 C14 H14 126.2
Fe2 C14 H14 126.2
C16 C15 C14 108.5(3)
C16 C15 Fe2 69.7(2)
C14 C15 Fe2 68.75(17)
C16 C15 H15 125.7
C14 C15 H15 125.7
Fe2 C15 H15 125.7
C15 C16 C17 108.3(3)
C15 C16 Fe2 70.1(2)
C17 C16 Fe2 69.37(17)
C15 C16 H16 125.8
C17 C16 H16 125.8
Fe2 C16 H16 125.8
C16 C17 C13 107.5(3)
C16 C17 Fe2 69.92(17)
C13 C17 Fe2 69.11(17)
C16 C17 H17 126.2
C13 C17 H17 126.2
Fe2 C17 H17 126.2
C22 C18 C19 107.7(3)
C22 C18 Fe2 70.16(19)
C19 C18 Fe2 69.12(18)
C22 C18 H18 126.2
C19 C18 H18 126.2
Fe2 C18 H18 126.2
C20 C19 C18 108.5(3)
C20 C19 Fe2 70.24(18)
C18 C19 Fe2 69.97(17)
C20 C19 H19 125.7
C18 C19 H19 125.7
Fe2 C19 H19 125.7
C19 C20 C21 107.1(3)
C19 C20 Fe2 69.33(18)
C21 C20 Fe2 69.45(19)
C19 C20 H20 126.5
C21 C20 H20 126.5
Fe2 C20 H20 126.5
C22 C21 C20 108.3(3)
C22 C21 Fe2 70.2(2)
C20 C21 Fe2 69.60(19)
C22 C21 H21 125.9
C20 C21 H21 125.9
Fe2 C21 H21 125.9
C18 C22 C21 108.4(3)
C18 C22 Fe2 69.68(18)
C21 C22 Fe2 69.6(2)
C18 C22 H22 125.8
C21 C22 H22 125.8
Fe2 C22 H22 125.8
N1 C23 N4 112.9(2)
N1 C23 H23A 109.0
N4 C23 H23A 109.0
N1 C23 H23B 109.0
N4 C23 H23B 109.0
H23A C23 H23B 107.8
N2 C24 N1 112.8(3)
N2 C24 H24A 109.0
N1 C24 H24A 109.0
N2 C24 H24B 109.0
N1 C24 H24B 109.0
H24A C24 H24B 107.8
N2 C25 N3 111.9(2)
N2 C25 H25A 109.2
N3 C25 H25A 109.2
N2 C25 H25B 109.2
N3 C25 H25B 109.2
H25A C25 H25B 107.9
N2 C26 N4 111.9(3)
N2 C26 H26A 109.2
N4 C26 H26A 109.2
N2 C26 H26B 109.2
N4 C26 H26B 109.2
H26A C26 H26B 107.9
N4 C27 N3 112.0(3)
N4 C27 H27A 109.2
N3 C27 H27A 109.2
N4 C27 H27B 109.2
N3 C27 H27B 109.2
H27A C27 H27B 107.9
N1 C28 N3 112.4(3)
N1 C28 H28A 109.1
N3 C28 H28A 109.1
N1 C28 H28B 109.1
N3 C28 H28B 109.1
H28A C28 H28B 107.9
N5 C29 N8 111.8(3)
N5 C29 H29A 109.3
N8 C29 H29A 109.3
N5 C29 H29B 109.3
N8 C29 H29B 109.3
H29A C29 H29B 107.9
N7 C30 N5 111.6(3)
N7 C30 H30A 109.3
N5 C30 H30A 109.3
N7 C30 H30B 109.3
N5 C30 H30B 109.3
H30A C30 H30B 108.0
N5 C31 N6 112.8(2)
N5 C31 H31A 109.0
N6 C31 H31A 109.0
N5 C31 H31B 109.0
N6 C31 H31B 109.0
H31A C31 H31B 107.8
N7 C32 N6 112.5(3)
N7 C32 H32A 109.1
N6 C32 H32A 109.1
N7 C32 H32B 109.1
N6 C32 H32B 109.1
H32A C32 H32B 107.8
N7 C33 N8 112.0(2)
N7 C33 H33A 109.2
N8 C33 H33A 109.2
N7 C33 H33B 109.2
N8 C33 H33B 109.2
H33A C33 H33B 107.9
N6 C34 N8 111.5(3)
N6 C34 H34A 109.3
N8 C34 H34A 109.3
N6 C34 H34B 109.3
N8 C34 H34B 109.3
H34A C34 H34B 108.0
C28 N1 C23 108.0(2)
C28 N1 C24 107.8(2)
C23 N1 C24 107.9(3)
C25 N2 C24 108.2(2)
C25 N2 C26 108.2(3)
C24 N2 C26 108.3(2)
C28 N3 C27 108.5(2)
C28 N3 C25 107.4(2)
C27 N3 C25 107.7(2)
C27 N4 C23 108.2(3)
C27 N4 C26 108.2(2)
C23 N4 C26 107.7(3)
C31 N5 C29 108.5(3)
C31 N5 C30 107.9(3)
C29 N5 C30 108.4(2)
C34 N6 C32 108.3(2)
C34 N6 C31 108.5(3)
C32 N6 C31 107.3(3)
C32 N7 C33 108.2(3)
C32 N7 C30 108.5(2)
C33 N7 C30 108.1(3)
C29 N8 C34 108.4(2)
C29 N8 C33 107.7(3)
C34 N8 C33 108.0(3)
C1 O2 H2 109.5
C12 O4 H4A 109.5

loop_
_geom_bond_atom_site_label_1
_geom_bond_atom_site_label_2
_geom_bond_distance
Fe1 C2 2.021(3)
Fe1 C10 2.037(3)
Fe1 C6 2.037(3)
Fe1 C3 2.041(3)
Fe1 C9 2.043(3)
Fe1 C11 2.050(3)
Fe1 C8 2.054(3)
Fe1 C7 2.056(3)
Fe1 C4 2.059(3)
Fe1 C5 2.060(3)
Fe2 C14 2.036(3)
Fe2 C13 2.039(3)
Fe2 C19 2.039(3)
Fe2 C21 2.049(3)
Fe2 C17 2.050(3)
Fe2 C18 2.050(3)
Fe2 C20 2.051(3)
Fe2 C22 2.057(3)
Fe2 C16 2.057(3)
Fe2 C15 2.061(3)
C1 O1 1.227(4)
C1 O2 1.300(4)
C1 C2 1.481(4)
C2 C6 1.424(5)
C2 C3 1.426(4)
C3 C4 1.415(5)
C3 H3 1.0000
C4 C5 1.414(5)
C4 H4 1.0000
C5 C6 1.412(4)
C5 H5 1.0000
C6 H6 1.0000
C7 C8 1.418(5)
C7 C11 1.423(5)
C7 H7 1.0000
C8 C9 1.419(5)
C8 H8 1.0000
C9 C10 1.424(5)
C9 H9 1.0000
C10 C11 1.418(5)
C10 H10 1.0000
C11 H11 1.0000
C12 O3 1.207(4)
C12 O4 1.327(4)
C12 C13 1.485(4)
C13 C17 1.430(4)
C13 C14 1.434(4)
C14 C15 1.421(5)
C14 H14 1.0000
C15 C16 1.415(5)
C15 H15 1.0000
C16 C17 1.429(4)
C16 H16 1.0000
C17 H17 1.0000
C18 C22 1.410(5)
C18 C19 1.429(5)
C18 H18 1.0000
C19 C20 1.414(5)
C19 H19 1.0000
C20 C21 1.435(5)
C20 H20 1.0000
C21 C22 1.411(5)
C21 H21 1.0000
C22 H22 1.0000
C23 N1 1.466(5)
C23 N4 1.473(4)
C23 H23A 0.9900
C23 H23B 0.9900
C24 N2 1.464(4)
C24 N1 1.469(4)
C24 H24A 0.9900
C24 H24B 0.9900
C25 N2 1.461(4)
C25 N3 1.493(4)
C25 H25A 0.9900
C25 H25B 0.9900
C26 N2 1.471(4)
C26 N4 1.484(4)
C26 H26A 0.9900
C26 H26B 0.9900
C27 N4 1.464(4)
C27 N3 1.479(4)
C27 H27A 0.9900
C27 H27B 0.9900
C28 N1 1.464(4)
C28 N3 1.478(4)
C28 H28A 0.9900
C28 H28B 0.9900
C29 N5 1.461(4)
C29 N8 1.481(4)
C29 H29A 0.9900
C29 H29B 0.9900
C30 N7 1.472(4)
C30 N5 1.478(4)
C30 H30A 0.9900
C30 H30B 0.9900
C31 N5 1.455(4)
C31 N6 1.476(5)
C31 H31A 0.9900
C31 H31B 0.9900
C32 N7 1.463(4)
C32 N6 1.471(4)
C32 H32A 0.9900
C32 H32B 0.9900
C33 N7 1.463(4)
C33 N8 1.487(4)
C33 H33A 0.9900
C33 H33B 0.9900
C34 N6 1.460(4)
C34 N8 1.485(4)
C34 H34A 0.9900
C34 H34B 0.9900
O2 H2 0.8400
O4 H4A 0.8400

loop_
_geom_hbond_atom_site_label_D
_geom_hbond_atom_site_label_H
_geom_hbond_atom_site_label_A
_geom_hbond_distance_DH
_geom_hbond_distance_HA
_geom_hbond_distance_DA
_geom_hbond_angle_DHA
_geom_hbond_site_symmetry_A
O4 H4A N3 0.84 1.82 2.640(3) 164.3 1_665
O2 H2 N8 0.84 1.77 2.602(3) 169.4 1_565

loop_
_geom_torsion_atom_site_label_1
_geom_torsion_atom_site_label_2
_geom_torsion_atom_site_label_3
_geom_torsion_atom_site_label_4
_geom_torsion
O1 C1 C2 C6 -173.5(3)
O2 C1 C2 C6 5.2(4)
O1 C1 C2 C3 7.2(5)
O2 C1 C2 C3 -174.1(3)
O1 C1 C2 Fe1 97.4(3)
O2 C1 C2 Fe1 -83.9(3)
C10 Fe1 C2 C6 -88.8(2)
C3 Fe1 C2 C6 118.5(3)
C9 Fe1 C2 C6 -54.1(3)
C11 Fe1 C2 C6 -132.09(19)
C8 Fe1 C2 C6 162.7(7)
C7 Fe1 C2 C6 -170.93(19)
C4 Fe1 C2 C6 80.7(2)
C5 Fe1 C2 C6 37.38(19)
C10 Fe1 C2 C3 152.68(19)
C6 Fe1 C2 C3 -118.5(3)
C9 Fe1 C2 C3 -172.6(2)
C11 Fe1 C2 C3 109.41(19)
C8 Fe1 C2 C3 44.2(8)
C7 Fe1 C2 C3 70.6(2)
C4 Fe1 C2 C3 -37.77(19)
C5 Fe1 C2 C3 -81.1(2)
C10 Fe1 C2 C1 31.1(3)
C6 Fe1 C2 C1 120.0(4)
C3 Fe1 C2 C1 -121.5(4)
C9 Fe1 C2 C1 65.8(4)
C11 Fe1 C2 C1 -12.1(3)
C8 Fe1 C2 C1 -77.3(9)
C7 Fe1 C2 C1 -51.0(3)
C4 Fe1 C2 C1 -159.3(3)
C5 Fe1 C2 C1 157.3(3)
C6 C2 C3 C4 0.0(3)
C1 C2 C3 C4 179.4(3)
Fe1 C2 C3 C4 60.2(2)
C6 C2 C3 Fe1 -60.2(2)
C1 C2 C3 Fe1 119.2(3)
C2 Fe1 C3 C4 -118.6(3)
C10 Fe1 C3 C4 -169.7(2)
C6 Fe1 C3 C4 -80.3(2)
C9 Fe1 C3 C4 35.1(9)
C11 Fe1 C3 C4 153.47(19)
C8 Fe1 C3 C4 69.7(3)
C7 Fe1 C3 C4 109.8(2)
C5 Fe1 C3 C4 -36.83(19)
C10 Fe1 C3 C2 -51.1(3)
C6 Fe1 C3 C2 38.27(18)
C9 Fe1 C3 C2 153.7(8)
C11 Fe1 C3 C2 -88.0(2)
C8 Fe1 C3 C2 -171.7(2)
C7 Fe1 C3 C2 -131.68(18)
C4 Fe1 C3 C2 118.6(3)
C5 Fe1 C3 C2 81.74(19)
C2 C3 C4 C5 -0.1(3)
Fe1 C3 C4 C5 58.9(2)
C2 C3 C4 Fe1 -59.0(2)
C2 Fe1 C4 C5 -81.89(19)
C10 Fe1 C4 C5 26.0(8)
C6 Fe1 C4 C5 -37.45(18)
C3 Fe1 C4 C5 -120.3(3)
C9 Fe1 C4 C5 66.7(2)
C11 Fe1 C4 C5 -171.4(2)
C8 Fe1 C4 C5 107.4(2)
C7 Fe1 C4 C5 151.10(19)
C2 Fe1 C4 C3 38.43(18)
C10 Fe1 C4 C3 146.3(7)
C6 Fe1 C4 C3 82.9(2)
C9 Fe1 C4 C3 -172.99(19)
C11 Fe1 C4 C3 -51.1(3)
C8 Fe1 C4 C3 -132.2(2)
C7 Fe1 C4 C3 -88.6(2)
C5 Fe1 C4 C3 120.3(3)
C3 C4 C5 C6 0.3(3)
Fe1 C4 C5 C6 58.7(2)
C3 C4 C5 Fe1 -58.4(2)
C2 Fe1 C5 C6 -38.1(2)
C10 Fe1 C5 C6 66.3(2)
C3 Fe1 C5 C6 -82.5(2)
C9 Fe1 C5 C6 106.7(2)
C11 Fe1 C5 C6 35.3(8)
C8 Fe1 C5 C6 150.0(2)
C7 Fe1 C5 C6 -175.1(3)
C4 Fe1 C5 C6 -119.5(3)
C2 Fe1 C5 C4 81.4(2)
C10 Fe1 C5 C4 -174.25(19)
C6 Fe1 C5 C4 119.5(3)
C3 Fe1 C5 C4 37.03(19)
C9 Fe1 C5 C4 -133.85(19)
C11 Fe1 C5 C4 154.8(7)
C8 Fe1 C5 C4 -90.5(2)
C7 Fe1 C5 C4 -55.6(3)
C4 C5 C6 C2 -0.3(3)
Fe1 C5 C6 C2 58.9(2)
C4 C5 C6 Fe1 -59.2(2)
C3 C2 C6 C5 0.2(3)
C1 C2 C6 C5 -179.2(3)
Fe1 C2 C6 C5 -60.1(2)
C3 C2 C6 Fe1 60.3(2)
C1 C2 C6 Fe1 -119.1(3)
C2 Fe1 C6 C5 119.2(3)
C10 Fe1 C6 C5 -133.3(2)
C3 Fe1 C6 C5 80.9(2)
C9 Fe1 C6 C5 -90.1(2)
C11 Fe1 C6 C5 -172.0(2)
C8 Fe1 C6 C5 -55.9(3)
C7 Fe1 C6 C5 164.5(8)
C4 Fe1 C6 C5 37.3(2)
C10 Fe1 C6 C2 107.5(2)
C3 Fe1 C6 C2 -38.30(19)
C9 Fe1 C6 C2 150.74(19)
C11 Fe1 C6 C2 68.8(2)
C8 Fe1 C6 C2 -175.2(2)
C7 Fe1 C6 C2 45.3(9)
C4 Fe1 C6 C2 -81.9(2)
C5 Fe1 C6 C2 -119.2(3)
C2 Fe1 C7 C8 -174.0(2)
C10 Fe1 C7 C8 82.0(2)
C6 Fe1 C7 C8 147.2(8)
C3 Fe1 C7 C8 -132.72(19)
C9 Fe1 C7 C8 37.83(18)
C11 Fe1 C7 C8 119.6(3)
C4 Fe1 C7 C8 -89.2(2)
C5 Fe1 C7 C8 -52.2(3)
C2 Fe1 C7 C11 66.4(3)
C10 Fe1 C7 C11 -37.6(2)
C6 Fe1 C7 C11 27.6(9)
C3 Fe1 C7 C11 107.6(2)
C9 Fe1 C7 C11 -81.8(2)
C8 Fe1 C7 C11 -119.6(3)
C4 Fe1 C7 C11 151.2(2)
C5 Fe1 C7 C11 -171.9(2)
C11 C7 C8 C9 -0.2(3)
Fe1 C7 C8 C9 -59.2(2)
C11 C7 C8 Fe1 59.0(2)
C2 Fe1 C8 C7 30.7(8)
C10 Fe1 C8 C7 -81.3(2)
C6 Fe1 C8 C7 -170.5(2)
C3 Fe1 C8 C7 69.0(2)
C9 Fe1 C8 C7 -119.0(2)
C11 Fe1 C8 C7 -37.47(19)
C4 Fe1 C8 C7 109.3(2)
C5 Fe1 C8 C7 152.74(19)
C2 Fe1 C8 C9 149.7(7)
C10 Fe1 C8 C9 37.7(2)
C6 Fe1 C8 C9 -51.5(3)
C3 Fe1 C8 C9 -172.1(2)
C11 Fe1 C8 C9 81.5(2)
C7 Fe1 C8 C9 119.0(2)
C4 Fe1 C8 C9 -131.7(2)
C5 Fe1 C8 C9 -88.3(2)
C7 C8 C9 C10 0.6(3)
Fe1 C8 C9 C10 -59.0(2)
C7 C8 C9 Fe1 59.6(2)
C2 Fe1 C9 C8 -171.9(2)
C10 Fe1 C9 C8 -119.5(3)
C6 Fe1 C9 C8 152.2(2)
C3 Fe1 C9 C8 40.4(9)
C11 Fe1 C9 C8 -81.5(2)
C7 Fe1 C9 C8 -37.68(19)
C4 Fe1 C9 C8 70.4(3)
C5 Fe1 C9 C8 109.1(2)
C2 Fe1 C9 C10 -52.3(3)
C6 Fe1 C9 C10 -88.3(2)
C3 Fe1 C9 C10 159.9(8)
C11 Fe1 C9 C10 38.0(2)
C8 Fe1 C9 C10 119.5(3)
C7 Fe1 C9 C10 81.9(2)
C4 Fe1 C9 C10 -170.0(2)
C5 Fe1 C9 C10 -131.3(2)
C8 C9 C10 C11 -0.7(4)
Fe1 C9 C10 C11 -60.2(2)
C8 C9 C10 Fe1 59.5(2)
C2 Fe1 C10 C11 -89.9(2)
C6 Fe1 C10 C11 -133.4(2)
C3 Fe1 C10 C11 -55.7(3)
C9 Fe1 C10 C11 118.5(3)
C8 Fe1 C10 C11 81.1(2)
C7 Fe1 C10 C11 37.6(2)
C4 Fe1 C10 C11 166.4(7)
C5 Fe1 C10 C11 -171.77(19)
C2 Fe1 C10 C9 151.60(19)
C6 Fe1 C10 C9 108.1(2)
C3 Fe1 C10 C9 -174.2(2)
C11 Fe1 C10 C9 -118.5(3)
C8 Fe1 C10 C9 -37.4(2)
C7 Fe1 C10 C9 -81.0(2)
C4 Fe1 C10 C9 47.8(8)
C5 Fe1 C10 C9 69.7(2)
C9 C10 C11 C7 0.6(4)
Fe1 C10 C11 C7 -59.4(2)
C9 C10 C11 Fe1 60.0(2)
C8 C7 C11 C10 -0.2(3)
Fe1 C7 C11 C10 58.9(2)
C8 C7 C11 Fe1 -59.1(2)
C2 Fe1 C11 C10 106.6(2)
C6 Fe1 C11 C10 66.4(3)
C3 Fe1 C11 C10 150.4(2)
C9 Fe1 C11 C10 -38.2(2)
C8 Fe1 C11 C10 -82.1(2)
C7 Fe1 C11 C10 -119.4(3)
C4 Fe1 C11 C10 -175.4(2)
C5 Fe1 C11 C10 36.8(8)
C2 Fe1 C11 C7 -134.1(2)
C10 Fe1 C11 C7 119.4(3)
C6 Fe1 C11 C7 -174.2(2)
C3 Fe1 C11 C7 -90.3(2)
C9 Fe1 C11 C7 81.1(2)
C8 Fe1 C11 C7 37.3(2)
C4 Fe1 C11 C7 -56.1(3)
C5 Fe1 C11 C7 156.2(7)
O3 C12 C13 C17 171.3(3)
O4 C12 C13 C17 -11.5(4)
O3 C12 C13 C14 -7.4(5)
O4 C12 C13 C14 169.8(3)
O3 C12 C13 Fe2 79.9(4)
O4 C12 C13 Fe2 -102.9(3)
C14 Fe2 C13 C17 119.3(2)
C19 Fe2 C13 C17 -120.5(2)
C21 Fe2 C13 C17 163.5(3)
C18 Fe2 C13 C17 -78.7(2)
C20 Fe2 C13 C17 -162.81(19)
C22 Fe2 C13 C17 -46.8(4)
C16 Fe2 C13 C17 37.88(18)
C15 Fe2 C13 C17 81.23(19)
C19 Fe2 C13 C14 120.2(2)
C21 Fe2 C13 C14 44.2(4)
C17 Fe2 C13 C14 -119.3(2)
C18 Fe2 C13 C14 162.05(19)
C20 Fe2 C13 C14 77.9(2)
C22 Fe2 C13 C14 -166.1(4)
C16 Fe2 C13 C14 -81.40(19)
C15 Fe2 C13 C14 -38.04(18)
C14 Fe2 C13 C12 -117.4(3)
C19 Fe2 C13 C12 2.9(3)
C21 Fe2 C13 C12 -73.2(4)
C17 Fe2 C13 C12 123.4(4)
C18 Fe2 C13 C12 44.7(3)
C20 Fe2 C13 C12 -39.5(3)
C22 Fe2 C13 C12 76.5(5)
C16 Fe2 C13 C12 161.2(3)
C15 Fe2 C13 C12 -155.4(3)
C17 C13 C14 C15 1.2(3)
C12 C13 C14 C15 -179.9(3)
Fe2 C13 C14 C15 60.7(2)
C17 C13 C14 Fe2 -59.5(2)
C12 C13 C14 Fe2 119.4(3)
C13 Fe2 C14 C15 -118.3(3)
C19 Fe2 C14 C15 162.7(2)
C21 Fe2 C14 C15 80.6(2)
C17 Fe2 C14 C15 -80.5(2)
C18 Fe2 C14 C15 -169.4(4)
C20 Fe2 C14 C15 122.4(2)
C22 Fe2 C14 C15 51.2(4)
C16 Fe2 C14 C15 -36.73(19)
C19 Fe2 C14 C13 -79.0(2)
C21 Fe2 C14 C13 -161.14(17)
C17 Fe2 C14 C13 37.74(16)
C18 Fe2 C14 C13 -51.1(5)
C20 Fe2 C14 C13 -119.31(19)
C22 Fe2 C14 C13 169.5(3)
C16 Fe2 C14 C13 81.56(19)
C15 Fe2 C14 C13 118.3(3)
C13 C14 C15 C16 -1.4(3)
Fe2 C14 C15 C16 58.5(2)
C13 C14 C15 Fe2 -59.9(2)
C14 Fe2 C15 C16 -120.5(3)
C13 Fe2 C15 C16 -81.9(2)
C19 Fe2 C15 C16 -165.1(3)
C21 Fe2 C15 C16 122.7(2)
C17 Fe2 C15 C16 -37.64(19)
C18 Fe2 C15 C16 50.5(4)
C20 Fe2 C15 C16 164.60(18)
C22 Fe2 C15 C16 81.5(2)
C13 Fe2 C15 C14 38.60(19)
C19 Fe2 C15 C14 -44.6(4)
C21 Fe2 C15 C14 -116.8(2)
C17 Fe2 C15 C14 82.8(2)
C18 Fe2 C15 C14 171.0(3)
C20 Fe2 C15 C14 -74.9(2)
C22 Fe2 C15 C14 -158.05(19)
C16 Fe2 C15 C14 120.5(3)
C14 C15 C16 C17 1.1(3)
Fe2 C15 C16 C17 59.0(2)
C14 C15 C16 Fe2 -57.9(2)
C14 Fe2 C16 C15 37.08(19)
C13 Fe2 C16 C15 81.5(2)
C19 Fe2 C16 C15 165.1(3)
C21 Fe2 C16 C15 -75.4(2)
C17 Fe2 C16 C15 119.6(3)
C18 Fe2 C16 C15 -159.47(18)
C20 Fe2 C16 C15 -39.3(5)
C22 Fe2 C16 C15 -117.5(2)
C14 Fe2 C16 C17 -82.5(2)
C13 Fe2 C16 C17 -38.09(19)
C19 Fe2 C16 C17 45.5(4)
C21 Fe2 C16 C17 164.99(19)
C18 Fe2 C16 C17 80.9(2)
C20 Fe2 C16 C17 -158.9(3)
C22 Fe2 C16 C17 122.9(2)
C15 Fe2 C16 C17 -119.6(3)
C15 C16 C17 C13 -0.3(3)
Fe2 C16 C17 C13 59.11(19)
C15 C16 C17 Fe2 -59.4(2)
C14 C13 C17 C16 -0.5(3)
C12 C13 C17 C16 -179.4(3)
Fe2 C13 C17 C16 -59.61(19)
C14 C13 C17 Fe2 59.1(2)
C12 C13 C17 Fe2 -119.7(3)
C14 Fe2 C17 C16 80.9(2)
C13 Fe2 C17 C16 118.9(3)
C19 Fe2 C17 C16 -162.5(2)
C21 Fe2 C17 C16 -40.9(5)
C18 Fe2 C17 C16 -119.1(2)
C20 Fe2 C17 C16 160.5(3)
C22 Fe2 C17 C16 -77.2(2)
C15 Fe2 C17 C16 37.17(19)
C14 Fe2 C17 C13 -37.96(17)
C19 Fe2 C17 C13 78.7(2)
C21 Fe2 C17 C13 -159.7(4)
C18 Fe2 C17 C13 122.01(18)
C20 Fe2 C17 C13 41.7(4)
C22 Fe2 C17 C13 163.94(17)
C16 Fe2 C17 C13 -118.9(3)
C15 Fe2 C17 C13 -81.68(19)
C14 Fe2 C18 C22 -155.7(4)
C13 Fe2 C18 C22 165.35(19)
C19 Fe2 C18 C22 -118.9(3)
C21 Fe2 C18 C22 -37.2(2)
C17 Fe2 C18 C22 122.4(2)
C20 Fe2 C18 C22 -81.5(2)
C16 Fe2 C18 C22 79.3(2)
C15 Fe2 C18 C22 42.7(4)
C14 Fe2 C18 C19 -36.8(5)
C13 Fe2 C18 C19 -75.7(2)
C21 Fe2 C18 C19 81.7(2)
C17 Fe2 C18 C19 -118.7(2)
C20 Fe2 C18 C19 37.43(19)
C22 Fe2 C18 C19 118.9(3)
C16 Fe2 C18 C19 -161.75(19)
C15 Fe2 C18 C19 161.6(3)
C22 C18 C19 C20 -0.1(3)
Fe2 C18 C19 C20 -59.9(2)
C22 C18 C19 Fe2 59.8(2)
C14 Fe2 C19 C20 -74.0(2)
C13 Fe2 C19 C20 -116.8(2)
C21 Fe2 C19 C20 38.4(2)
C17 Fe2 C19 C20 -159.24(19)
C18 Fe2 C19 C20 119.3(2)
C22 Fe2 C19 C20 81.9(2)
C16 Fe2 C19 C20 167.0(3)
C15 Fe2 C19 C20 -41.0(4)
C14 Fe2 C19 C18 166.64(18)
C13 Fe2 C19 C18 123.87(19)
C21 Fe2 C19 C18 -81.0(2)
C17 Fe2 C19 C18 81.4(2)
C20 Fe2 C19 C18 -119.3(2)
C22 Fe2 C19 C18 -37.49(19)
C16 Fe2 C19 C18 47.7(4)
C15 Fe2 C19 C18 -160.3(3)
C18 C19 C20 C21 0.3(3)
Fe2 C19 C20 C21 -59.4(2)
C18 C19 C20 Fe2 59.7(2)
C14 Fe2 C20 C19 123.3(2)
C13 Fe2 C20 C19 81.4(2)
C21 Fe2 C20 C19 -118.5(3)
C17 Fe2 C20 C19 50.9(4)
C18 Fe2 C20 C19 -37.86(19)
C22 Fe2 C20 C19 -81.2(2)
C16 Fe2 C20 C19 -167.0(3)
C15 Fe2 C20 C19 163.99(19)
C14 Fe2 C20 C21 -118.2(2)
C13 Fe2 C20 C21 -160.1(2)
C19 Fe2 C20 C21 118.5(3)
C17 Fe2 C20 C21 169.4(3)
C18 Fe2 C20 C21 80.6(2)
C22 Fe2 C20 C21 37.3(2)
C16 Fe2 C20 C21 -48.5(5)
C15 Fe2 C20 C21 -77.5(2)
C19 C20 C21 C22 -0.4(4)
Fe2 C20 C21 C22 -59.8(2)
C19 C20 C21 Fe2 59.4(2)
C14 Fe2 C21 C22 -161.97(19)
C13 Fe2 C21 C22 166.0(3)
C19 Fe2 C21 C22 81.4(2)
C17 Fe2 C21 C22 -48.4(5)
C18 Fe2 C21 C22 37.2(2)
C20 Fe2 C21 C22 119.3(3)
C16 Fe2 C21 C22 -79.2(2)
C15 Fe2 C21 C22 -119.9(2)
C14 Fe2 C21 C20 78.7(2)
C13 Fe2 C21 C20 46.7(4)
C19 Fe2 C21 C20 -37.9(2)
C17 Fe2 C21 C20 -167.7(4)
C18 Fe2 C21 C20 -82.2(2)
C22 Fe2 C21 C20 -119.3(3)
C16 Fe2 C21 C20 161.5(2)
C15 Fe2 C21 C20 120.8(2)
C19 C18 C22 C21 -0.2(4)
Fe2 C18 C22 C21 59.0(2)
C19 C18 C22 Fe2 -59.2(2)
C20 C21 C22 C18 0.3(4)
Fe2 C21 C22 C18 -59.0(2)
C20 C21 C22 Fe2 59.4(2)
C14 Fe2 C22 C18 161.0(3)
C13 Fe2 C22 C18 -41.9(5)
C19 Fe2 C22 C18 38.2(2)
C21 Fe2 C22 C18 119.8(3)
C17 Fe2 C22 C18 -77.8(2)
C20 Fe2 C22 C18 81.9(2)
C16 Fe2 C22 C18 -120.0(2)
C15 Fe2 C22 C18 -162.4(2)
C14 Fe2 C22 C21 41.2(4)
C13 Fe2 C22 C21 -161.7(3)
C19 Fe2 C22 C21 -81.7(2)
C17 Fe2 C22 C21 162.39(19)
C18 Fe2 C22 C21 -119.8(3)
C20 Fe2 C22 C21 -38.0(2)
C16 Fe2 C22 C21 120.2(2)
C15 Fe2 C22 C21 77.8(2)
N3 C28 N1 C23 -57.7(3)
N3 C28 N1 C24 58.6(3)
N4 C23 N1 C28 58.3(3)
N4 C23 N1 C24 -58.0(3)
N2 C24 N1 C28 -58.5(3)
N2 C24 N1 C23 57.9(3)
N3 C25 N2 C24 -58.3(3)
N3 C25 N2 C26 58.9(3)
N1 C24 N2 C25 58.7(3)
N1 C24 N2 C26 -58.4(3)
N4 C26 N2 C25 -58.9(3)
N4 C26 N2 C24 58.2(3)
N1 C28 N3 C27 57.7(3)
N1 C28 N3 C25 -58.5(3)
N4 C27 N3 C28 -57.5(3)
N4 C27 N3 C25 58.5(3)
N2 C25 N3 C28 58.1(3)
N2 C25 N3 C27 -58.6(3)
N3 C27 N4 C23 57.6(3)
N3 C27 N4 C26 -58.8(4)
N1 C23 N4 C27 -58.5(3)
N1 C23 N4 C26 58.2(3)
N2 C26 N4 C27 58.8(4)
N2 C26 N4 C23 -57.9(3)
N6 C31 N5 C29 -58.1(3)
N6 C31 N5 C30 59.2(3)
N8 C29 N5 C31 58.1(3)
N8 C29 N5 C30 -58.9(3)
N7 C30 N5 C31 -58.3(3)
N7 C30 N5 C29 59.1(3)
N8 C34 N6 C32 58.6(4)
N8 C34 N6 C31 -57.6(3)
N7 C32 N6 C34 -59.1(4)
N7 C32 N6 C31 57.9(3)
N5 C31 N6 C34 58.1(3)
N5 C31 N6 C32 -58.7(3)
N6 C32 N7 C33 58.6(3)
N6 C32 N7 C30 -58.4(3)
N8 C33 N7 C32 -58.2(4)
N8 C33 N7 C30 59.2(4)
N5 C30 N7 C32 58.0(3)
N5 C30 N7 C33 -59.1(3)
N5 C29 N8 C34 -58.2(3)
N5 C29 N8 C33 58.4(3)
N6 C34 N8 C29 58.1(3)
N6 C34 N8 C33 -58.3(3)
N7 C33 N8 C29 -58.6(4)
N7 C33 N8 C34 58.2(4)
